data_4303498
loop_
_publ_author_name
'Daniel Mendoza-Espinosa'
'Tracy A. Hanna'

_publ_section_title
;
Facile Synthesis of Bismuth(III) and Antimony(III) Complexes Supported by
Silylated Calix[5]arenes.
;
_journal_name_full 'Inorganic Chemistry'
_journal_page_first 10312
_journal_page_last 10325
_journal_paper_doi 10.1021/ic9014477
_journal_volume 48
_journal_year 2009
_chemical_formula_moiety 'C66 H85 Bi O7 S2 Si,C2H6OS'
_chemical_formula_sum 'C68 H91 Bi O8 S3 Si'
_chemical_formula_weight 1369.66
_chemical_name_systematic
; 
 ? 
;
_space_group_IT_number 2
_symmetry_cell_setting triclinic
_symmetry_space_group_name_Hall '-P 1'
_symmetry_space_group_name_H-M 'P -1'
_atom_sites_solution_hydrogens geom
_atom_sites_solution_primary direct
_atom_sites_solution_secondary difmap
_audit_creation_method SHELXL-97
_cell_angle_alpha 112.877(4)
_cell_angle_beta 92.901(4)
_cell_angle_gamma 102.414(4)
_cell_formula_units_Z 2
_cell_length_a 11.377(3)
_cell_length_b 17.416(4)
_cell_length_c 20.856(4)
_cell_measurement_reflns_used 500
_cell_measurement_temperature 218(2)
_cell_measurement_theta_max 25
_cell_measurement_theta_min 2
_cell_volume 3676.8(15)
_computing_cell_refinement 'Bruker SMART'
_computing_data_collection 'Bruker SMART'
_computing_data_reduction 'Bruker SAINT'
_computing_molecular_graphics 'Bruker SHELXTL'
_computing_publication_material 'Bruker SHELXTL'
_computing_structure_refinement 'SHELXL-97 (Sheldrick, 1997)'
_computing_structure_solution 'SHELXS-97 (Sheldrick, 1990)'
_diffrn_ambient_temperature 218(2)
_diffrn_detector_area_resol_mean 'not recorded'
_diffrn_measured_fraction_theta_full 0.980
_diffrn_measured_fraction_theta_max 0.980
_diffrn_measurement_device_type 'Bruker SMART 1000'
_diffrn_measurement_method 'phi and omega scans'
_diffrn_radiation_monochromator graphite
_diffrn_radiation_source 'fine-focus sealed tube'
_diffrn_radiation_type MoK\a
_diffrn_radiation_wavelength 0.71073
_diffrn_reflns_av_R_equivalents 0.0823
_diffrn_reflns_av_sigmaI/netI 0.1839
_diffrn_reflns_limit_h_max 12
_diffrn_reflns_limit_h_min -12
_diffrn_reflns_limit_k_max 19
_diffrn_reflns_limit_k_min -11
_diffrn_reflns_limit_l_max 22
_diffrn_reflns_limit_l_min -23
_diffrn_reflns_number 14957
_diffrn_reflns_theta_full 23.34
_diffrn_reflns_theta_max 23.34
_diffrn_reflns_theta_min 1.85
_diffrn_standards_interval_count 'not recorded'
_diffrn_standards_interval_time 'not recorded'
_diffrn_standards_number 'not recorded'
_exptl_absorpt_coefficient_mu 2.546
_exptl_absorpt_correction_T_max 0.7170
_exptl_absorpt_correction_T_min 0.6169
_exptl_absorpt_correction_type multi-scan
_exptl_absorpt_process_details sadabs
_exptl_crystal_colour Yellow
_exptl_crystal_density_diffrn 1.237
_exptl_crystal_density_method 'not measured'
_exptl_crystal_description Block
_exptl_crystal_F_000 1416
_exptl_crystal_size_max 0.21
_exptl_crystal_size_mid 0.18
_exptl_crystal_size_min 0.14
_refine_diff_density_max 2.338
_refine_diff_density_min -1.994
_refine_diff_density_rms 0.164
_refine_ls_extinction_method none
_refine_ls_goodness_of_fit_ref 0.958
_refine_ls_hydrogen_treatment constr
_refine_ls_matrix_type full
_refine_ls_number_parameters 724
_refine_ls_number_reflns 10473
_refine_ls_number_restraints 61
_refine_ls_restrained_S_all 0.966
_refine_ls_R_factor_all 0.1224
_refine_ls_R_factor_gt 0.0700
_refine_ls_shift/su_max 0.010
_refine_ls_shift/su_mean 0.000
_refine_ls_structure_factor_coef Fsqd
_refine_ls_weighting_details 'calc w=1/[\s^2^(Fo^2^)+(0.0858P)^2^+0.0000P] where P=(Fo^2^+2Fc^2^)/3'
_refine_ls_weighting_scheme calc
_refine_ls_wR_factor_gt 0.1687
_refine_ls_wR_factor_ref 0.1890
_reflns_number_gt 6317
_reflns_number_total 10473
_reflns_threshold_expression >2sigma(I)
_cod_data_source_file ic9014477_si_001_04.cif
_cod_data_source_block tcu202m
_cod_depositor_comments
;
The following automatic conversions were performed:
'_symmetry_cell_setting' value 'Triclinic' changed to 'triclinic'
according to '/home/saulius/struct/CIF-dictionaries/cif_core.dic'
dictionary named 'cif_core.dic' version 2.4.1 from 2010-06-29.

Automatic conversion script
Id: cif_fix_enum 1527 2010-12-29 10:47:43Z saulius 
;
_cod_database_code 4303498

loop_
_symmetry_equiv_pos_as_xyz
'x, y, z'
'-x, -y, -z'

loop_
_atom_site_label
_atom_site_type_symbol
_atom_site_fract_x
_atom_site_fract_y
_atom_site_fract_z
_atom_site_U_iso_or_equiv
_atom_site_adp_type
_atom_site_occupancy
_atom_site_symmetry_multiplicity
_atom_site_calc_flag
_atom_site_refinement_flags
_atom_site_disorder_assembly
_atom_site_disorder_group
Bi1 Bi 0.06937(5) 0.68654(4) 0.36818(3) 0.03251(19) Uani 1 1 d . . .
Si1 Si -0.0684(3) 0.8212(3) 0.2668(2) 0.0413(10) Uani 1 1 d . . .
O1 O 0.0436(7) 0.7727(5) 0.2638(4) 0.032(2) Uani 1 1 d . . .
S1 S 0.4121(8) 0.7281(6) 0.3609(5) 0.066(4) Uiso 0.511(13) 1 d PD A 1
S1A S 0.4054(8) 0.6511(6) 0.3399(4) 0.058(4) Uiso 0.489(13) 1 d P A 2
C1 C 0.1519(10) 0.7929(7) 0.2380(6) 0.027(3) Uani 1 1 d . . .
O2 O -0.0459(7) 0.8946(6) 0.3482(4) 0.042(2) Uani 1 1 d . . .
S2 S 0.1775(4) 0.6833(3) 0.5482(2) 0.0635(12) Uani 1 1 d . . .
C2 C 0.1731(11) 0.7258(8) 0.1782(6) 0.034(3) Uani 1 1 d . A .
O3 O -0.1217(7) 0.6944(6) 0.3628(4) 0.042(2) Uani 1 1 d . A .
C3 C 0.2784(11) 0.7464(8) 0.1485(6) 0.034(3) Uani 1 1 d . . .
H3A H 0.2947 0.7034 0.1083 0.041 Uiso 1 1 calc R . .
S3 S -0.1687(5) 0.4484(3) 0.0677(2) 0.0758(14) Uani 1 1 d . . .
O4 O -0.0016(7) 0.5784(5) 0.3911(4) 0.036(2) Uani 1 1 d . A .
C4 C 0.3590(11) 0.8287(8) 0.1769(6) 0.032(3) Uani 1 1 d . . .
O5 O 0.0351(7) 0.5955(5) 0.2619(4) 0.033(2) Uani 1 1 d . A .
C5 C 0.3362(12) 0.8919(9) 0.2385(6) 0.039(3) Uani 1 1 d . . .
H5A H 0.3906 0.9469 0.2589 0.047 Uiso 1 1 calc R . .
O6 O 0.3020(17) 0.6696(13) 0.3732(10) 0.047(6) Uiso 0.511(13) 1 d P A 1
O6A O 0.289(2) 0.6923(15) 0.3513(12) 0.062(7) Uiso 0.489(13) 1 d P A 2
C6 C 0.2320(11) 0.8736(8) 0.2700(6) 0.034(3) Uani 1 1 d . . .
O7 O 0.1673(12) 0.7213(7) 0.4943(5) 0.086(4) Uani 1 1 d . A .
C7 C 0.4705(13) 0.8478(10) 0.1394(7) 0.050(4) Uani 1 1 d . . .
C8 C 0.5558(19) 0.7958(17) 0.1465(17) 0.174(14) Uani 1 1 d . . .
H8A H 0.6257 0.8065 0.1235 0.261 Uiso 1 1 calc R . .
H8B H 0.5141 0.7350 0.1246 0.261 Uiso 1 1 calc R . .
H8C H 0.5828 0.8123 0.1960 0.261 Uiso 1 1 calc R . .
O8 O -0.2816(9) 0.4043(7) 0.0156(5) 0.064(3) Uani 1 1 d . . .
C9 C 0.4317(19) 0.8214(15) 0.0648(9) 0.134(11) Uani 1 1 d . . .
H9A H 0.5019 0.8336 0.0425 0.201 Uiso 1 1 calc R . .
H9B H 0.3742 0.8528 0.0589 0.201 Uiso 1 1 calc R . .
H9C H 0.3930 0.7600 0.0432 0.201 Uiso 1 1 calc R . .
C10 C 0.5400(17) 0.9408(12) 0.1716(9) 0.114(9) Uani 1 1 d . . .
H10A H 0.6079 0.9490 0.1465 0.170 Uiso 1 1 calc R . .
H10B H 0.5705 0.9572 0.2206 0.170 Uiso 1 1 calc R . .
H10C H 0.4868 0.9762 0.1685 0.170 Uiso 1 1 calc R . .
C11 C 0.2074(11) 0.9479(8) 0.3350(6) 0.039(3) Uani 1 1 d . . .
H11A H 0.2822 0.9947 0.3532 0.047 Uiso 1 1 calc R . .
H11B H 0.1452 0.9701 0.3188 0.047 Uiso 1 1 calc R . .
C12 C 0.1661(11) 0.9265(8) 0.3961(6) 0.032(3) Uani 1 1 d . . .
C13 C 0.2524(11) 0.9380(8) 0.4506(6) 0.035(3) Uani 1 1 d . . .
H13A H 0.3354 0.9534 0.4471 0.042 Uiso 1 1 calc R . .
C14 C 0.2188(12) 0.9275(7) 0.5104(6) 0.032(3) Uani 1 1 d . . .
C15 C 0.0975(12) 0.9013(8) 0.5136(7) 0.042(4) Uani 1 1 d . . .
H15A H 0.0740 0.8920 0.5531 0.051 Uiso 1 1 calc R . .
C16 C 0.0078(11) 0.8881(8) 0.4588(7) 0.040(4) Uani 1 1 d . . .
C17 C 0.0417(11) 0.9019(8) 0.4003(7) 0.035(3) Uani 1 1 d . . .
C18 C 0.3177(13) 0.9487(9) 0.5725(7) 0.048(4) Uani 1 1 d . . .
C19 C 0.4134(13) 0.8974(10) 0.5474(8) 0.061(4) Uani 1 1 d . . .
H19A H 0.3747 0.8362 0.5290 0.091 Uiso 1 1 calc R . .
H19B H 0.4761 0.9127 0.5868 0.091 Uiso 1 1 calc R . .
H19C H 0.4498 0.9111 0.5109 0.091 Uiso 1 1 calc R . .
C20 C 0.3861(14) 1.0462(9) 0.6014(8) 0.063(5) Uani 1 1 d . . .
H20A H 0.3289 1.0811 0.6177 0.094 Uiso 1 1 calc R . .
H20B H 0.4230 1.0581 0.5642 0.094 Uiso 1 1 calc R . .
H20C H 0.4490 1.0599 0.6401 0.094 Uiso 1 1 calc R . .
C21 C 0.2644(13) 0.9268(10) 0.6313(8) 0.060(5) Uani 1 1 d . . .
H21A H 0.2229 0.8660 0.6125 0.090 Uiso 1 1 calc R . .
H21B H 0.2071 0.9608 0.6500 0.090 Uiso 1 1 calc R . .
H21C H 0.3296 0.9397 0.6687 0.090 Uiso 1 1 calc R . .
C22 C -0.1271(11) 0.8604(8) 0.4635(7) 0.043(4) Uani 1 1 d . . .
H22A H -0.1743 0.8529 0.4199 0.052 Uiso 1 1 calc R . .
H22B H -0.1473 0.9074 0.5021 0.052 Uiso 1 1 calc R . .
C23 C -0.1690(11) 0.7774(8) 0.4750(7) 0.035(3) Uani 1 1 d . A .
C24 C -0.2182(12) 0.7793(10) 0.5352(7) 0.047(4) Uani 1 1 d . . .
H24A H -0.2116 0.8332 0.5723 0.057 Uiso 1 1 calc R . .
C25 C -0.2763(12) 0.7059(9) 0.5430(7) 0.043(4) Uani 1 1 d . B .
C26 C -0.2858(11) 0.6273(9) 0.4868(7) 0.043(4) Uani 1 1 d . . .
H26A H -0.3265 0.5762 0.4901 0.051 Uiso 1 1 calc R . .
C27 C -0.2360(11) 0.6221(8) 0.4250(7) 0.038(3) Uani 1 1 d . A .
C28 C -0.1718(11) 0.6974(8) 0.4224(7) 0.037(3) Uani 1 1 d . . .
C29 C -0.3330(12) 0.7095(8) 0.6088(7) 0.058(4) Uani 1 1 d D . .
C30 C -0.330(2) 0.7993(12) 0.6600(13) 0.055(9) Uiso 0.516(16) 1 d PD B 1
H30A H -0.2468 0.8306 0.6812 0.083 Uiso 0.516(16) 1 calc PR B 1
H30B H -0.3784 0.7963 0.6965 0.083 Uiso 0.516(16) 1 calc PR B 1
H30C H -0.3636 0.8288 0.6354 0.083 Uiso 0.516(16) 1 calc PR B 1
C31 C -0.296(3) 0.6603(17) 0.6461(16) 0.095(13) Uiso 0.516(16) 1 d PD B 1
H31A H -0.2081 0.6725 0.6538 0.143 Uiso 0.516(16) 1 calc PR B 1
H31B H -0.3302 0.5991 0.6181 0.143 Uiso 0.516(16) 1 calc PR B 1
H31C H -0.3258 0.6767 0.6911 0.143 Uiso 0.516(16) 1 calc PR B 1
C32 C -0.4699(19) 0.6686(17) 0.5802(15) 0.072(11) Uiso 0.516(16) 1 d PD B 1
H32A H -0.5043 0.7081 0.5676 0.108 Uiso 0.516(16) 1 calc PR B 1
H32B H -0.5115 0.6568 0.6161 0.108 Uiso 0.516(16) 1 calc PR B 1
H32C H -0.4799 0.6152 0.5390 0.108 Uiso 0.516(16) 1 calc PR B 1
C30A C -0.416(3) 0.7664(18) 0.6311(18) 0.083(12) Uiso 0.484(16) 1 d PD B 2
H30D H -0.3688 0.8244 0.6614 0.124 Uiso 0.484(16) 1 calc PR B 2
H30E H -0.4741 0.7453 0.6565 0.124 Uiso 0.484(16) 1 calc PR B 2
H30F H -0.4584 0.7671 0.5899 0.124 Uiso 0.484(16) 1 calc PR B 2
C31A C -0.225(3) 0.745(2) 0.6678(18) 0.110(16) Uiso 0.484(16) 1 d PD B 2
H31D H -0.1542 0.7727 0.6536 0.166 Uiso 0.484(16) 1 calc PR B 2
H31E H -0.2076 0.6978 0.6774 0.166 Uiso 0.484(16) 1 calc PR B 2
H31F H -0.2446 0.7863 0.7100 0.166 Uiso 0.484(16) 1 calc PR B 2
C32A C -0.394(3) 0.6225(14) 0.6065(19) 0.088(13) Uiso 0.484(16) 1 d PD B 2
H32D H -0.3333 0.5985 0.6211 0.132 Uiso 0.484(16) 1 calc PR B 2
H32E H -0.4330 0.5843 0.5589 0.132 Uiso 0.484(16) 1 calc PR B 2
H32F H -0.4544 0.6285 0.6380 0.132 Uiso 0.484(16) 1 calc PR B 2
C33 C -0.2700(12) 0.5393(8) 0.3609(7) 0.043(4) Uani 1 1 d . . .
H33A H -0.2911 0.5544 0.3219 0.052 Uiso 1 1 calc R A .
H33B H -0.3458 0.5057 0.3672 0.052 Uiso 1 1 calc R . .
C34 C -0.1895(11) 0.4759(8) 0.3334(6) 0.034(3) Uani 1 1 d . A .
C35 C -0.2498(13) 0.3909(9) 0.2909(7) 0.050(4) Uani 1 1 d . . .
H35A H -0.3349 0.3739 0.2875 0.060 Uiso 1 1 calc R A .
C36 C -0.1883(14) 0.3289(8) 0.2524(7) 0.052(4) Uani 1 1 d . A .
C37 C -0.0656(13) 0.3576(8) 0.2557(7) 0.043(4) Uani 1 1 d . . .
H37A H -0.0225 0.3194 0.2283 0.052 Uiso 1 1 calc R A .
C38 C -0.0034(12) 0.4416(9) 0.2985(6) 0.036(3) Uani 1 1 d . A .
C39 C -0.0638(11) 0.5007(8) 0.3418(6) 0.031(3) Uani 1 1 d . . .
C40 C -0.2577(13) 0.2337(10) 0.2098(7) 0.069(5) Uani 1 1 d D . .
C41 C -0.384(2) 0.208(2) 0.2275(16) 0.082(12) Uiso 0.516(16) 1 d PD A 1
H41A H -0.3783 0.1957 0.2686 0.123 Uiso 0.516(16) 1 calc PR B 1
H41B H -0.4330 0.1579 0.1880 0.123 Uiso 0.516(16) 1 calc PR B 1
H41C H -0.4226 0.2557 0.2371 0.123 Uiso 0.516(16) 1 calc PR B 1
C42 C -0.180(3) 0.186(2) 0.2370(18) 0.123(17) Uiso 0.516(16) 1 d PD A 1
H42D H -0.1069 0.2265 0.2669 0.185 Uiso 0.516(16) 1 calc PR B 1
H42E H -0.1589 0.1417 0.1973 0.185 Uiso 0.516(16) 1 calc PR B 1
H42F H -0.2274 0.1589 0.2638 0.185 Uiso 0.516(16) 1 calc PR B 1
C43 C -0.258(3) 0.205(2) 0.1325(11) 0.102(14) Uiso 0.516(16) 1 d PD A 1
H43A H -0.1893 0.1801 0.1194 0.152 Uiso 0.516(16) 1 calc PR B 1
H43B H -0.2509 0.2538 0.1203 0.152 Uiso 0.516(16) 1 calc PR B 1
H43C H -0.3330 0.1619 0.1076 0.152 Uiso 0.516(16) 1 calc PR B 1
C41A C -0.371(2) 0.234(2) 0.1643(15) 0.080(12) Uiso 0.484(16) 1 d PD A 2
H41D H -0.3624 0.2911 0.1652 0.121 Uiso 0.484(16) 1 calc PR B 2
H41E H -0.4443 0.2186 0.1834 0.121 Uiso 0.484(16) 1 calc PR B 2
H41F H -0.3775 0.1926 0.1162 0.121 Uiso 0.484(16) 1 calc PR B 2
C42A C -0.303(3) 0.184(2) 0.2529(17) 0.106(15) Uiso 0.484(16) 1 d PD A 2
H42A H -0.2342 0.1849 0.2828 0.158 Uiso 0.484(16) 1 calc PR B 2
H42B H -0.3439 0.1255 0.2218 0.158 Uiso 0.484(16) 1 calc PR B 2
H42C H -0.3589 0.2113 0.2819 0.158 Uiso 0.484(16) 1 calc PR B 2
C43A C -0.184(2) 0.1844(19) 0.1561(14) 0.066(10) Uiso 0.484(16) 1 d PD A 2
H43D H -0.1049 0.1907 0.1799 0.099 Uiso 0.484(16) 1 calc PR B 2
H43E H -0.1741 0.2074 0.1207 0.099 Uiso 0.484(16) 1 calc PR B 2
H43F H -0.2271 0.1238 0.1338 0.099 Uiso 0.484(16) 1 calc PR B 2
C44 C 0.1344(11) 0.4729(8) 0.2980(7) 0.037(3) Uani 1 1 d . . .
H44A H 0.1694 0.5247 0.3412 0.045 Uiso 1 1 calc R A .
H44B H 0.1745 0.4283 0.2976 0.045 Uiso 1 1 calc R . .
C45 C 0.1593(11) 0.4931(8) 0.2352(6) 0.038(4) Uani 1 1 d . A .
C46 C 0.2387(12) 0.4542(8) 0.1890(7) 0.044(4) Uani 1 1 d . . .
H46A H 0.2734 0.4147 0.1987 0.053 Uiso 1 1 calc R A .
C47 C 0.2683(13) 0.4706(9) 0.1310(7) 0.044(4) Uani 1 1 d . A .
C48 C 0.2165(12) 0.5292(9) 0.1187(7) 0.043(4) Uani 1 1 d . . .
H48A H 0.2336 0.5409 0.0793 0.051 Uiso 1 1 calc R A .
C49 C 0.1410(10) 0.5714(7) 0.1608(6) 0.029(3) Uani 1 1 d . A .
C50 C 0.1136(11) 0.5547(8) 0.2207(6) 0.032(3) Uani 1 1 d . . .
C51 C 0.3602(16) 0.4313(11) 0.0856(9) 0.067(5) Uani 1 1 d . . .
C52 C 0.4111(19) 0.3720(14) 0.1087(10) 0.111(8) Uani 1 1 d . A .
H52A H 0.4689 0.3501 0.0784 0.167 Uiso 1 1 calc R . .
H52B H 0.3455 0.3243 0.1058 0.167 Uiso 1 1 calc R . .
H52C H 0.4519 0.4034 0.1569 0.167 Uiso 1 1 calc R . .
C53 C 0.2993(18) 0.3839(12) 0.0114(9) 0.101(7) Uani 1 1 d . A .
H53A H 0.3564 0.3590 -0.0180 0.151 Uiso 1 1 calc R . .
H53B H 0.2718 0.4234 -0.0045 0.151 Uiso 1 1 calc R . .
H53C H 0.2300 0.3384 0.0083 0.151 Uiso 1 1 calc R . .
C54 C 0.4674(15) 0.5055(12) 0.0891(9) 0.084(6) Uani 1 1 d . A .
H54A H 0.5264 0.4816 0.0608 0.126 Uiso 1 1 calc R . .
H54B H 0.5060 0.5391 0.1376 0.126 Uiso 1 1 calc R . .
H54C H 0.4370 0.5424 0.0712 0.126 Uiso 1 1 calc R . .
C55 C 0.0907(11) 0.6378(8) 0.1459(6) 0.037(3) Uani 1 1 d . . .
H55A H 0.0752 0.6197 0.0949 0.044 Uiso 1 1 calc R A .
H55B H 0.0127 0.6393 0.1636 0.044 Uiso 1 1 calc R . .
C56 C -0.0606(14) 0.8744(11) 0.2067(9) 0.061(5) Uani 1 1 d . . .
C57 C -0.0640(19) 0.8290(13) 0.1346(11) 0.098(7) Uani 1 1 d . . .
H57A H -0.0662 0.7701 0.1185 0.118 Uiso 1 1 calc R . .
C58 C -0.064(3) 0.862(2) 0.0871(15) 0.169(15) Uani 1 1 d . . .
H58A H -0.0660 0.8268 0.0393 0.203 Uiso 1 1 calc R . .
C59 C -0.062(4) 0.944(3) 0.108(2) 0.21(2) Uani 1 1 d . . .
H59A H -0.0638 0.9676 0.0741 0.249 Uiso 1 1 calc R . .
C60 C -0.057(3) 0.9978(18) 0.180(2) 0.150(11) Uani 1 1 d . . .
H60A H -0.0550 1.0565 0.1950 0.180 Uiso 1 1 calc R . .
C61 C -0.0556(18) 0.9613(15) 0.2278(12) 0.095(6) Uani 1 1 d . . .
H61A H -0.0510 0.9960 0.2759 0.114 Uiso 1 1 calc R . .
C62 C -0.2140(12) 0.7407(10) 0.2458(7) 0.057(4) Uani 1 1 d . . .
H62A H -0.2166 0.7130 0.2783 0.085 Uiso 1 1 calc R . .
H62B H -0.2224 0.6977 0.1981 0.085 Uiso 1 1 calc R . .
H62C H -0.2801 0.7686 0.2500 0.085 Uiso 1 1 calc R . .
C63 C 0.533(2) 0.7215(17) 0.4049(10) 0.148(10) Uani 1 1 d D . .
H63A H 0.5103 0.7127 0.4462 0.222 Uiso 1 1 calc R A 1
H63B H 0.5964 0.7745 0.4192 0.222 Uiso 1 1 calc R A 1
H63C H 0.5625 0.6735 0.3748 0.222 Uiso 1 1 calc R A 1
C64 C 0.427(5) 0.715(3) 0.286(3) 0.106(16) Uiso 0.511(13) 1 d P A 1
H64A H 0.5011 0.7548 0.2864 0.159 Uiso 0.511(13) 1 calc PR A 1
H64B H 0.3579 0.7242 0.2645 0.159 Uiso 0.511(13) 1 calc PR A 1
H64C H 0.4331 0.6561 0.2601 0.159 Uiso 0.511(13) 1 calc PR A 1
C64A C 0.445(4) 0.676(2) 0.2710(19) 0.060(10) Uiso 0.489(13) 1 d P A 2
H64D H 0.3859 0.6392 0.2293 0.090 Uiso 0.489(13) 1 calc PR A 2
H64E H 0.5249 0.6675 0.2622 0.090 Uiso 0.489(13) 1 calc PR A 2
H64F H 0.4462 0.7359 0.2824 0.090 Uiso 0.489(13) 1 calc PR A 2
C65 C 0.1915(18) 0.5769(11) 0.5048(9) 0.089(6) Uani 1 1 d . A .
H65A H 0.2724 0.5782 0.4920 0.133 Uiso 1 1 calc R . .
H65B H 0.1315 0.5465 0.4626 0.133 Uiso 1 1 calc R . .
H65C H 0.1782 0.5474 0.5359 0.133 Uiso 1 1 calc R . .
C66 C 0.0271(14) 0.6536(11) 0.5615(10) 0.080(6) Uani 1 1 d . A .
H66A H -0.0005 0.7049 0.5859 0.120 Uiso 1 1 calc R . .
H66B H 0.0226 0.6201 0.5896 0.120 Uiso 1 1 calc R . .
H66C H -0.0242 0.6192 0.5164 0.120 Uiso 1 1 calc R . .
C67 C -0.0925(16) 0.3666(11) 0.0633(9) 0.080(6) Uani 1 1 d . . .
H67A H -0.0630 0.3456 0.0184 0.121 Uiso 1 1 calc R . .
H67B H -0.1490 0.3194 0.0679 0.121 Uiso 1 1 calc R . .
H67C H -0.0244 0.3908 0.1011 0.121 Uiso 1 1 calc R . .
C68 C -0.2092(14) 0.4710(12) 0.1534(7) 0.075(6) Uani 1 1 d . . .
H68A H -0.2528 0.5157 0.1655 0.112 Uiso 1 1 calc R . .
H68B H -0.1360 0.4905 0.1873 0.112 Uiso 1 1 calc R . .
H68C H -0.2607 0.4192 0.1540 0.112 Uiso 1 1 calc R . .

loop_
_atom_site_aniso_label
_atom_site_aniso_U_11
_atom_site_aniso_U_22
_atom_site_aniso_U_33
_atom_site_aniso_U_23
_atom_site_aniso_U_13
_atom_site_aniso_U_12
Bi1 0.0303(3) 0.0358(3) 0.0295(3) 0.0094(2) 0.0125(2) 0.0106(2)
Si1 0.032(2) 0.048(3) 0.043(2) 0.017(2) 0.0072(18) 0.0131(19)
O1 0.029(5) 0.033(5) 0.036(5) 0.013(4) 0.010(4) 0.010(4)
C1 0.020(7) 0.025(7) 0.033(7) 0.011(6) 0.010(6) 0.001(6)
O2 0.029(5) 0.048(6) 0.045(5) 0.008(5) 0.010(4) 0.020(4)
S2 0.072(3) 0.064(3) 0.041(2) 0.017(2) -0.002(2) 0.001(2)
C2 0.036(8) 0.038(8) 0.028(7) 0.013(7) 0.001(6) 0.014(7)
O3 0.036(5) 0.057(6) 0.037(5) 0.019(5) 0.023(4) 0.017(5)
C3 0.030(7) 0.040(8) 0.027(7) 0.007(6) 0.011(6) 0.010(7)
S3 0.086(4) 0.077(3) 0.058(3) 0.023(3) 0.015(3) 0.017(3)
O4 0.035(5) 0.036(5) 0.029(5) 0.010(4) 0.006(4) -0.003(4)
C4 0.031(7) 0.042(8) 0.028(7) 0.018(7) 0.005(6) 0.010(7)
O5 0.021(4) 0.034(5) 0.030(5) -0.003(4) 0.008(4) 0.009(4)
C5 0.038(8) 0.041(8) 0.035(8) 0.015(7) 0.009(6) 0.005(7)
C6 0.035(8) 0.039(8) 0.033(7) 0.015(7) 0.009(6) 0.017(7)
O7 0.138(11) 0.056(7) 0.037(6) 0.026(6) -0.012(6) -0.037(7)
C7 0.046(9) 0.054(10) 0.042(9) 0.015(8) 0.016(7) 0.004(8)
C8 0.087(16) 0.23(3) 0.36(4) 0.23(3) 0.14(2) 0.104(19)
O8 0.056(7) 0.073(7) 0.035(6) -0.002(5) -0.006(5) 0.007(6)
C9 0.120(18) 0.17(2) 0.048(12) 0.031(14) 0.021(11) -0.064(17)
C10 0.099(15) 0.095(16) 0.080(13) 0.000(12) 0.048(12) -0.047(13)
C11 0.032(8) 0.032(8) 0.042(8) 0.003(7) 0.004(6) 0.008(6)
C12 0.039(8) 0.028(7) 0.031(7) 0.008(6) 0.014(6) 0.020(6)
C13 0.029(7) 0.032(8) 0.034(8) 0.000(6) 0.010(6) 0.011(6)
C14 0.045(8) 0.023(7) 0.026(7) 0.007(6) 0.013(6) 0.008(6)
C15 0.035(8) 0.037(8) 0.044(8) 0.007(7) 0.005(7) 0.003(7)
C16 0.031(8) 0.030(8) 0.052(9) 0.004(7) 0.024(7) 0.016(6)
C17 0.035(8) 0.021(7) 0.040(8) 0.000(6) 0.014(7) 0.009(6)
C18 0.047(9) 0.041(9) 0.043(9) 0.008(7) 0.004(7) 0.001(7)
C19 0.046(9) 0.063(11) 0.064(10) 0.014(9) 0.000(8) 0.022(8)
C20 0.066(11) 0.043(10) 0.061(10) 0.011(9) -0.007(8) 0.000(8)
C21 0.055(10) 0.055(10) 0.055(10) 0.018(9) 0.010(8) -0.005(8)
C22 0.037(8) 0.038(8) 0.046(8) 0.003(7) 0.014(7) 0.020(7)
C23 0.027(7) 0.032(8) 0.044(8) 0.012(7) 0.015(6) 0.010(6)
C24 0.034(8) 0.057(10) 0.040(8) 0.011(8) 0.010(7) 0.005(7)
C25 0.049(9) 0.050(9) 0.035(8) 0.015(8) 0.024(7) 0.021(8)
C26 0.035(8) 0.058(10) 0.051(9) 0.030(8) 0.030(7) 0.021(7)
C27 0.030(8) 0.033(8) 0.046(8) 0.012(7) 0.009(6) 0.009(7)
C28 0.023(7) 0.041(9) 0.039(8) 0.010(7) 0.004(6) 0.006(6)
C29 0.070(11) 0.063(11) 0.051(9) 0.026(9) 0.033(8) 0.027(9)
C33 0.046(9) 0.041(9) 0.044(8) 0.018(7) 0.012(7) 0.014(7)
C34 0.035(8) 0.029(8) 0.031(7) 0.006(7) 0.010(6) 0.002(6)
C35 0.043(9) 0.051(10) 0.041(8) 0.009(8) 0.015(7) 0.000(8)
C36 0.070(11) 0.023(8) 0.042(9) -0.001(7) 0.011(8) -0.007(8)
C37 0.050(9) 0.033(8) 0.039(8) 0.008(7) 0.017(7) 0.007(7)
C38 0.044(8) 0.046(9) 0.024(7) 0.015(7) 0.016(6) 0.020(7)
C39 0.033(8) 0.035(8) 0.031(7) 0.022(7) 0.008(6) 0.004(7)
C40 0.074(12) 0.053(11) 0.064(11) 0.005(9) 0.022(9) 0.018(9)
C44 0.045(8) 0.040(8) 0.037(8) 0.019(7) 0.018(7) 0.025(7)
C45 0.029(7) 0.036(8) 0.035(8) 0.002(7) 0.012(6) 0.001(6)
C46 0.044(9) 0.035(8) 0.054(9) 0.009(7) 0.016(7) 0.026(7)
C47 0.055(9) 0.052(9) 0.029(8) 0.014(7) 0.024(7) 0.020(8)
C48 0.048(9) 0.044(9) 0.032(8) 0.009(7) 0.018(7) 0.014(7)
C49 0.029(7) 0.026(7) 0.025(7) 0.007(6) 0.002(6) 0.001(6)
C50 0.028(7) 0.030(8) 0.034(8) 0.009(6) 0.007(6) 0.009(6)
C51 0.087(13) 0.064(11) 0.067(12) 0.024(10) 0.057(10) 0.049(10)
C52 0.130(18) 0.143(19) 0.122(17) 0.071(16) 0.098(15) 0.109(17)
C53 0.120(17) 0.098(15) 0.073(13) 0.004(12) 0.059(12) 0.053(13)
C54 0.074(13) 0.111(16) 0.080(13) 0.043(12) 0.049(10) 0.034(12)
C55 0.035(8) 0.047(9) 0.024(7) 0.014(7) 0.003(6) 0.002(7)
C56 0.048(10) 0.062(12) 0.076(13) 0.028(10) -0.008(9) 0.019(9)
C57 0.132(19) 0.082(16) 0.063(13) 0.032(13) -0.019(12) -0.004(13)
C58 0.28(4) 0.12(2) 0.09(2) 0.06(2) -0.04(2) -0.01(3)
C59 0.29(5) 0.20(4) 0.15(3) 0.14(4) -0.03(3) 0.00(4)
C60 0.19(3) 0.10(2) 0.18(3) 0.09(2) -0.01(3) 0.04(2)
C61 0.096(16) 0.116(19) 0.109(17) 0.074(16) 0.017(13) 0.047(14)
C62 0.039(9) 0.081(12) 0.051(9) 0.024(9) 0.003(7) 0.022(8)
C63 0.23(3) 0.15(2) 0.087(16) 0.058(18) 0.055(18) 0.09(2)
C65 0.119(17) 0.080(14) 0.070(12) 0.024(11) 0.012(11) 0.047(12)
C66 0.066(12) 0.079(13) 0.109(15) 0.047(12) 0.019(11) 0.030(10)
C67 0.100(15) 0.067(12) 0.067(11) 0.013(10) 0.005(10) 0.037(11)
C68 0.056(11) 0.121(16) 0.037(9) 0.022(10) 0.013(8) 0.020(10)

loop_
_atom_type_symbol
_atom_type_description
_atom_type_scat_dispersion_real
_atom_type_scat_dispersion_imag
_atom_type_scat_source
C C 0.0033 0.0016 'International Tables Vol C Tables 4.2.6.8 and 6.1.1.4'
H H 0.0000 0.0000 'International Tables Vol C Tables 4.2.6.8 and 6.1.1.4'
Bi Bi -4.1077 10.2566 'International Tables Vol C Tables 4.2.6.8 and 6.1.1.4'
O O 0.0106 0.0060 'International Tables Vol C Tables 4.2.6.8 and 6.1.1.4'
S S 0.1246 0.1234 'International Tables Vol C Tables 4.2.6.8 and 6.1.1.4'
Si Si 0.0817 0.0704 'International Tables Vol C Tables 4.2.6.8 and 6.1.1.4'

loop_
_geom_angle_atom_site_label_1
_geom_angle_atom_site_label_2
_geom_angle_atom_site_label_3
_geom_angle
_geom_angle_site_symmetry_1
_geom_angle_site_symmetry_3
_geom_angle_publ_flag
O5 Bi1 O4 84.9(3) . . ?
O5 Bi1 O3 90.5(3) . . ?
O4 Bi1 O3 83.5(3) . . ?
O5 Bi1 O6A 83.1(5) . . ?
O4 Bi1 O6A 108.4(6) . . ?
O3 Bi1 O6A 165.8(6) . . ?
O5 Bi1 O7 144.6(4) . . ?
O4 Bi1 O7 72.3(3) . . ?
O3 Bi1 O7 112.7(4) . . ?
O6A Bi1 O7 79.1(6) . . ?
O5 Bi1 O6 88.1(4) . . ?
O4 Bi1 O6 94.3(5) . . ?
O3 Bi1 O6 177.6(5) . . ?
O6A Bi1 O6 15.6(6) . . ?
O7 Bi1 O6 67.6(5) . . ?
O2 Si1 O1 104.4(4) . . ?
O2 Si1 C56 109.0(7) . . ?
O1 Si1 C56 112.1(6) . . ?
O2 Si1 C62 112.1(6) . . ?
O1 Si1 C62 108.5(6) . . ?
C56 Si1 C62 110.6(7) . . ?
C1 O1 Si1 124.0(7) . . ?
C64 S1 O6 118(2) . . ?
C64 S1 C63 113(2) . . ?
O6 S1 C63 105.6(14) . . ?
O6A S1A C64A 96.4(17) . . ?
O6A S1A C63 110.4(11) . . ?
C64A S1A C63 99.2(16) . . ?
C6 C1 O1 121.3(10) . . ?
C6 C1 C2 123.0(11) . . ?
O1 C1 C2 115.7(10) . . ?
C17 O2 Si1 123.5(8) . . ?
O7 S2 C66 103.5(8) . . ?
O7 S2 C65 108.9(8) . . ?
C66 S2 C65 95.4(9) . . ?
C1 C2 C3 116.7(11) . . ?
C1 C2 C55 123.2(11) . . ?
C3 C2 C55 120.1(11) . . ?
C28 O3 Bi1 113.6(7) . . ?
C4 C3 C2 122.2(11) . . ?
C4 C3 H3A 118.9 . . ?
C2 C3 H3A 118.9 . . ?
O8 S3 C68 108.3(7) . . ?
O8 S3 C67 106.4(7) . . ?
C68 S3 C67 97.4(9) . . ?
C39 O4 Bi1 123.4(7) . . ?
C3 C4 C5 118.5(11) . . ?
C3 C4 C7 119.4(11) . . ?
C5 C4 C7 122.1(11) . . ?
C50 O5 Bi1 129.5(7) . . ?
C4 C5 C6 120.9(12) . . ?
C4 C5 H5A 119.6 . . ?
C6 C5 H5A 119.6 . . ?
S1 O6 Bi1 125.7(13) . . ?
S1A O6A Bi1 152.7(14) . . ?
C1 C6 C5 118.4(11) . . ?
C1 C6 C11 123.0(11) . . ?
C5 C6 C11 118.3(11) . . ?
S2 O7 Bi1 143.4(5) . . ?
C9 C7 C10 109.6(16) . . ?
C9 C7 C8 107.9(19) . . ?
C10 C7 C8 107.5(17) . . ?
C9 C7 C4 110.7(12) . . ?
C10 C7 C4 112.9(12) . . ?
C8 C7 C4 108.0(13) . . ?
C7 C8 H8A 109.5 . . ?
C7 C8 H8B 109.5 . . ?
H8A C8 H8B 109.5 . . ?
C7 C8 H8C 109.5 . . ?
H8A C8 H8C 109.5 . . ?
H8B C8 H8C 109.5 . . ?
C7 C9 H9A 109.5 . . ?
C7 C9 H9B 109.5 . . ?
H9A C9 H9B 109.5 . . ?
C7 C9 H9C 109.5 . . ?
H9A C9 H9C 109.5 . . ?
H9B C9 H9C 109.5 . . ?
C7 C10 H10A 109.5 . . ?
C7 C10 H10B 109.5 . . ?
H10A C10 H10B 109.5 . . ?
C7 C10 H10C 109.5 . . ?
H10A C10 H10C 109.5 . . ?
H10B C10 H10C 109.5 . . ?
C12 C11 C6 117.2(11) . . ?
C12 C11 H11A 108.0 . . ?
C6 C11 H11A 108.0 . . ?
C12 C11 H11B 108.0 . . ?
C6 C11 H11B 108.0 . . ?
H11A C11 H11B 107.2 . . ?
C13 C12 C17 119.7(12) . . ?
C13 C12 C11 119.4(11) . . ?
C17 C12 C11 120.7(12) . . ?
C12 C13 C14 121.5(12) . . ?
C12 C13 H13A 119.3 . . ?
C14 C13 H13A 119.3 . . ?
C15 C14 C13 118.7(12) . . ?
C15 C14 C18 121.6(12) . . ?
C13 C14 C18 119.7(11) . . ?
C14 C15 C16 121.2(13) . . ?
C14 C15 H15A 119.4 . . ?
C16 C15 H15A 119.4 . . ?
C17 C16 C15 119.9(12) . . ?
C17 C16 C22 119.4(13) . . ?
C15 C16 C22 120.7(13) . . ?
O2 C17 C16 120.4(11) . . ?
O2 C17 C12 120.5(12) . . ?
C16 C17 C12 119.0(13) . . ?
C21 C18 C19 107.8(13) . . ?
C21 C18 C14 112.1(11) . . ?
C19 C18 C14 110.5(11) . . ?
C21 C18 C20 110.7(11) . . ?
C19 C18 C20 106.6(12) . . ?
C14 C18 C20 108.9(12) . . ?
C18 C19 H19A 109.5 . . ?
C18 C19 H19B 109.5 . . ?
H19A C19 H19B 109.5 . . ?
C18 C19 H19C 109.5 . . ?
H19A C19 H19C 109.5 . . ?
H19B C19 H19C 109.5 . . ?
C18 C20 H20A 109.5 . . ?
C18 C20 H20B 109.5 . . ?
H20A C20 H20B 109.5 . . ?
C18 C20 H20C 109.5 . . ?
H20A C20 H20C 109.5 . . ?
H20B C20 H20C 109.5 . . ?
C18 C21 H21A 109.5 . . ?
C18 C21 H21B 109.5 . . ?
H21A C21 H21B 109.5 . . ?
C18 C21 H21C 109.5 . . ?
H21A C21 H21C 109.5 . . ?
H21B C21 H21C 109.5 . . ?
C16 C22 C23 116.5(11) . . ?
C16 C22 H22A 108.2 . . ?
C23 C22 H22A 108.2 . . ?
C16 C22 H22B 108.2 . . ?
C23 C22 H22B 108.2 . . ?
H22A C22 H22B 107.3 . . ?
C24 C23 C28 118.0(12) . . ?
C24 C23 C22 120.7(12) . . ?
C28 C23 C22 120.9(11) . . ?
C25 C24 C23 123.2(13) . . ?
C25 C24 H24A 118.4 . . ?
C23 C24 H24A 118.4 . . ?
C24 C25 C26 116.9(12) . . ?
C24 C25 C29 122.3(12) . . ?
C26 C25 C29 120.7(12) . . ?
C25 C26 C27 121.8(13) . . ?
C25 C26 H26A 119.1 . . ?
C27 C26 H26A 119.1 . . ?
C28 C27 C26 118.4(12) . . ?
C28 C27 C33 121.1(12) . . ?
C26 C27 C33 119.8(12) . . ?
C27 C28 O3 119.6(11) . . ?
C27 C28 C23 121.1(12) . . ?
O3 C28 C23 118.8(11) . . ?
C31 C29 C30A 126(2) . . ?
C31 C29 C30 110.5(13) . . ?
C30A C29 C30 40.7(13) . . ?
C31 C29 C32A 48.9(14) . . ?
C30A C29 C32A 109.2(14) . . ?
C30 C29 C32A 132(2) . . ?
C31 C29 C31A 55.6(14) . . ?
C30A C29 C31A 107.3(13) . . ?
C30 C29 C31A 69.0(14) . . ?
C32A C29 C31A 104.2(13) . . ?
C31 C29 C25 117.9(18) . . ?
C30A C29 C25 116.3(18) . . ?
C30 C29 C25 113.9(14) . . ?
C32A C29 C25 114.0(17) . . ?
C31A C29 C25 104.8(19) . . ?
C31 C29 C32 106.3(12) . . ?
C30A C29 C32 63.0(14) . . ?
C30 C29 C32 103.2(12) . . ?
C32A C29 C32 59.4(13) . . ?
C31A C29 C32 151(2) . . ?
C25 C29 C32 103.4(16) . . ?
C29 C30 H30A 109.5 . . ?
C29 C30 H30B 109.5 . . ?
H30A C30 H30B 109.5 . . ?
C29 C30 H30C 109.5 . . ?
H30A C30 H30C 109.5 . . ?
H30B C30 H30C 109.5 . . ?
C29 C31 H31A 109.5 . . ?
C29 C31 H31B 109.5 . . ?
H31A C31 H31B 109.5 . . ?
C29 C31 H31C 109.5 . . ?
H31A C31 H31C 109.5 . . ?
H31B C31 H31C 109.5 . . ?
C29 C32 H32A 109.5 . . ?
C29 C32 H32B 109.5 . . ?
H32A C32 H32B 109.5 . . ?
C29 C32 H32C 109.5 . . ?
H32A C32 H32C 109.5 . . ?
H32B C32 H32C 109.5 . . ?
C29 C30A H30D 109.5 . . ?
C29 C30A H30E 109.5 . . ?
H30D C30A H30E 109.5 . . ?
C29 C30A H30F 109.5 . . ?
H30D C30A H30F 109.5 . . ?
H30E C30A H30F 109.5 . . ?
C29 C31A H31D 109.5 . . ?
C29 C31A H31E 109.5 . . ?
H31D C31A H31E 109.5 . . ?
C29 C31A H31F 109.5 . . ?
H31D C31A H31F 109.5 . . ?
H31E C31A H31F 109.5 . . ?
C29 C32A H32D 109.5 . . ?
C29 C32A H32E 109.5 . . ?
H32D C32A H32E 109.5 . . ?
C29 C32A H32F 109.5 . . ?
H32D C32A H32F 109.5 . . ?
H32E C32A H32F 109.5 . . ?
C27 C33 C34 125.9(11) . . ?
C27 C33 H33A 105.8 . . ?
C34 C33 H33A 105.8 . . ?
C27 C33 H33B 105.8 . . ?
C34 C33 H33B 105.8 . . ?
H33A C33 H33B 106.2 . . ?
C39 C34 C35 119.2(12) . . ?
C39 C34 C33 123.9(11) . . ?
C35 C34 C33 116.4(12) . . ?
C34 C35 C36 122.7(13) . . ?
C34 C35 H35A 118.6 . . ?
C36 C35 H35A 118.6 . . ?
C37 C36 C35 116.7(12) . . ?
C37 C36 C40 122.3(13) . . ?
C35 C36 C40 121.0(13) . . ?
C36 C37 C38 121.5(12) . . ?
C36 C37 H37A 119.3 . . ?
C38 C37 H37A 119.3 . . ?
C37 C38 C39 121.3(12) . . ?
C37 C38 C44 119.9(11) . . ?
C39 C38 C44 118.7(11) . . ?
O4 C39 C34 120.6(11) . . ?
O4 C39 C38 121.5(11) . . ?
C34 C39 C38 117.9(12) . . ?
C43 C40 C42A 131(2) . . ?
C43 C40 C41 112.0(14) . . ?
C42A C40 C41 49.6(14) . . ?
C43 C40 C43A 44.2(14) . . ?
C42A C40 C43A 109.8(14) . . ?
C41 C40 C43A 133(2) . . ?
C43 C40 C36 113.1(19) . . ?
C42A C40 C36 115.4(18) . . ?
C41 C40 C36 114.8(16) . . ?
C43A C40 C36 112.0(16) . . ?
C43 C40 C42 108.6(13) . . ?
C42A C40 C42 56.2(15) . . ?
C41 C40 C42 105.3(13) . . ?
C43A C40 C42 65.7(14) . . ?
C36 C40 C42 102.0(19) . . ?
C43 C40 C41A 61.9(14) . . ?
C42A C40 C41A 107.8(13) . . ?
C41 C40 C41A 60.2(14) . . ?
C43A C40 C41A 104.7(12) . . ?
C36 C40 C41A 106.5(18) . . ?
C42 C40 C41A 151(2) . . ?
C40 C41 H41A 109.5 . . ?
C40 C41 H41B 109.5 . . ?
H41A C41 H41B 109.5 . . ?
C40 C41 H41C 109.5 . . ?
H41A C41 H41C 109.5 . . ?
H41B C41 H41C 109.5 . . ?
C40 C42 H42D 109.5 . . ?
C40 C42 H42E 109.5 . . ?
H42D C42 H42E 109.5 . . ?
C40 C42 H42F 109.5 . . ?
H42D C42 H42F 109.5 . . ?
H42E C42 H42F 109.5 . . ?
C40 C43 H43A 109.5 . . ?
C40 C43 H43B 109.5 . . ?
H43A C43 H43B 109.5 . . ?
C40 C43 H43C 109.5 . . ?
H43A C43 H43C 109.5 . . ?
H43B C43 H43C 109.5 . . ?
C40 C41A H41D 109.5 . . ?
C40 C41A H41E 109.5 . . ?
H41D C41A H41E 109.5 . . ?
C40 C41A H41F 109.5 . . ?
H41D C41A H41F 109.5 . . ?
H41E C41A H41F 109.5 . . ?
C40 C42A H42A 109.5 . . ?
C40 C42A H42B 109.5 . . ?
H42A C42A H42B 109.5 . . ?
C40 C42A H42C 109.5 . . ?
H42A C42A H42C 109.5 . . ?
H42B C42A H42C 109.5 . . ?
C40 C43A H43D 109.5 . . ?
C40 C43A H43E 109.5 . . ?
H43D C43A H43E 109.5 . . ?
C40 C43A H43F 109.5 . . ?
H43D C43A H43F 109.5 . . ?
H43E C43A H43F 109.5 . . ?
C45 C44 C38 112.2(10) . . ?
C45 C44 H44A 109.2 . . ?
C38 C44 H44A 109.2 . . ?
C45 C44 H44B 109.2 . . ?
C38 C44 H44B 109.2 . . ?
H44A C44 H44B 107.9 . . ?
C50 C45 C46 115.9(12) . . ?
C50 C45 C44 123.0(11) . . ?
C46 C45 C44 121.0(13) . . ?
C47 C46 C45 124.6(14) . . ?
C47 C46 H46A 117.7 . . ?
C45 C46 H46A 117.7 . . ?
C48 C47 C46 116.2(12) . . ?
C48 C47 C51 121.1(13) . . ?
C46 C47 C51 122.6(14) . . ?
C49 C48 C47 123.7(13) . . ?
C49 C48 H48A 118.2 . . ?
C47 C48 H48A 118.2 . . ?
C48 C49 C50 119.2(12) . . ?
C48 C49 C55 121.0(12) . . ?
C50 C49 C55 119.7(11) . . ?
O5 C50 C45 120.3(11) . . ?
O5 C50 C49 119.1(11) . . ?
C45 C50 C49 120.4(11) . . ?
C53 C51 C52 109.7(15) . . ?
C53 C51 C47 108.5(14) . . ?
C52 C51 C47 113.6(13) . . ?
C53 C51 C54 108.1(15) . . ?
C52 C51 C54 108.2(16) . . ?
C47 C51 C54 108.6(13) . . ?
C51 C52 H52A 109.5 . . ?
C51 C52 H52B 109.5 . . ?
H52A C52 H52B 109.5 . . ?
C51 C52 H52C 109.5 . . ?
H52A C52 H52C 109.5 . . ?
H52B C52 H52C 109.5 . . ?
C51 C53 H53A 109.5 . . ?
C51 C53 H53B 109.5 . . ?
H53A C53 H53B 109.5 . . ?
C51 C53 H53C 109.5 . . ?
H53A C53 H53C 109.5 . . ?
H53B C53 H53C 109.5 . . ?
C51 C54 H54A 109.5 . . ?
C51 C54 H54B 109.5 . . ?
H54A C54 H54B 109.5 . . ?
C51 C54 H54C 109.5 . . ?
H54A C54 H54C 109.5 . . ?
H54B C54 H54C 109.5 . . ?
C2 C55 C49 113.5(10) . . ?
C2 C55 H55A 108.9 . . ?
C49 C55 H55A 108.9 . . ?
C2 C55 H55B 108.9 . . ?
C49 C55 H55B 108.9 . . ?
H55A C55 H55B 107.7 . . ?
C61 C56 C57 114.8(19) . . ?
C61 C56 Si1 123.5(15) . . ?
C57 C56 Si1 121.6(15) . . ?
C58 C57 C56 125(2) . . ?
C58 C57 H57A 117.3 . . ?
C56 C57 H57A 117.3 . . ?
C57 C58 C59 119(3) . . ?
C57 C58 H58A 120.5 . . ?
C59 C58 H58A 120.5 . . ?
C58 C59 C60 121(3) . . ?
C58 C59 H59A 119.6 . . ?
C60 C59 H59A 119.6 . . ?
C61 C60 C59 118(3) . . ?
C61 C60 H60A 121.0 . . ?
C59 C60 H60A 121.0 . . ?
C60 C61 C56 122(2) . . ?
C60 C61 H61A 119.2 . . ?
C56 C61 H61A 119.2 . . ?
Si1 C62 H62A 109.5 . . ?
Si1 C62 H62B 109.5 . . ?
H62A C62 H62B 109.5 . . ?
Si1 C62 H62C 109.5 . . ?
H62A C62 H62C 109.5 . . ?
H62B C62 H62C 109.5 . . ?
S1 C63 S1A 41.3(6) . . ?
S1 C63 H63A 109.5 . . ?
S1A C63 H63A 101.6 . . ?
S1 C63 H63B 109.5 . . ?
S1A C63 H63B 144.4 . . ?
H63A C63 H63B 109.5 . . ?
S1 C63 H63C 109.5 . . ?
S1A C63 H63C 74.8 . . ?
H63A C63 H63C 109.5 . . ?
H63B C63 H63C 109.5 . . ?
S1 C64 H64A 109.5 . . ?
S1 C64 H64B 109.5 . . ?
H64A C64 H64B 109.5 . . ?
S1 C64 H64C 109.5 . . ?
H64A C64 H64C 109.5 . . ?
H64B C64 H64C 109.5 . . ?
S1A C64A H64D 109.5 . . ?
S1A C64A H64E 109.5 . . ?
H64D C64A H64E 109.5 . . ?
S1A C64A H64F 109.5 . . ?
H64D C64A H64F 109.5 . . ?
H64E C64A H64F 109.5 . . ?
S2 C65 H65A 109.5 . . ?
S2 C65 H65B 109.5 . . ?
H65A C65 H65B 109.5 . . ?
S2 C65 H65C 109.5 . . ?
H65A C65 H65C 109.5 . . ?
H65B C65 H65C 109.5 . . ?
S2 C66 H66A 109.5 . . ?
S2 C66 H66B 109.5 . . ?
H66A C66 H66B 109.5 . . ?
S2 C66 H66C 109.5 . . ?
H66A C66 H66C 109.5 . . ?
H66B C66 H66C 109.5 . . ?
S3 C67 H67A 109.5 . . ?
S3 C67 H67B 109.5 . . ?
H67A C67 H67B 109.5 . . ?
S3 C67 H67C 109.5 . . ?
H67A C67 H67C 109.5 . . ?
H67B C67 H67C 109.5 . . ?
S3 C68 H68A 109.5 . . ?
S3 C68 H68B 109.5 . . ?
H68A C68 H68B 109.5 . . ?
S3 C68 H68C 109.5 . . ?
H68A C68 H68C 109.5 . . ?
H68B C68 H68C 109.5 . . ?

loop_
_geom_bond_atom_site_label_1
_geom_bond_atom_site_label_2
_geom_bond_distance
_geom_bond_site_symmetry_2
_geom_bond_publ_flag
Bi1 O5 2.119(7) . ?
Bi1 O4 2.125(8) . ?
Bi1 O3 2.207(8) . ?
Bi1 O6A 2.53(2) . ?
Bi1 O7 2.589(10) . ?
Bi1 O6 2.73(2) . ?
Si1 O2 1.646(9) . ?
Si1 O1 1.666(9) . ?
Si1 C56 1.821(18) . ?
Si1 C62 1.831(14) . ?
O1 C1 1.399(13) . ?
S1 C64 1.51(5) . ?
S1 O6 1.54(2) . ?
S1 C63 1.662(16) . ?
S1A O6A 1.62(3) . ?
S1A C64A 1.71(4) . ?
S1A C63 1.79(2) . ?
C1 C6 1.382(16) . ?
C1 C2 1.415(16) . ?
O2 C17 1.385(15) . ?
S2 O7 1.521(11) . ?
S2 C66 1.747(16) . ?
S2 C65 1.766(17) . ?
C2 C3 1.418(16) . ?
C2 C55 1.482(16) . ?
O3 C28 1.381(14) . ?
C3 C4 1.402(16) . ?
C3 H3A 0.9400 . ?
S3 O8 1.486(10) . ?
S3 C68 1.782(14) . ?
S3 C67 1.796(17) . ?
O4 C39 1.349(13) . ?
C4 C5 1.410(17) . ?
C4 C7 1.566(17) . ?
O5 C50 1.386(14) . ?
C5 C6 1.421(16) . ?
C5 H5A 0.9400 . ?
C6 C11 1.555(16) . ?
C7 C9 1.45(2) . ?
C7 C10 1.50(2) . ?
C7 C8 1.50(2) . ?
C8 H8A 0.9700 . ?
C8 H8B 0.9700 . ?
C8 H8C 0.9700 . ?
C9 H9A 0.9700 . ?
C9 H9B 0.9700 . ?
C9 H9C 0.9700 . ?
C10 H10A 0.9700 . ?
C10 H10B 0.9700 . ?
C10 H10C 0.9700 . ?
C11 C12 1.530(17) . ?
C11 H11A 0.9800 . ?
C11 H11B 0.9800 . ?
C12 C13 1.386(17) . ?
C12 C17 1.406(17) . ?
C13 C14 1.389(16) . ?
C13 H13A 0.9400 . ?
C14 C15 1.371(17) . ?
C14 C18 1.543(18) . ?
C15 C16 1.406(18) . ?
C15 H15A 0.9400 . ?
C16 C17 1.390(18) . ?
C16 C22 1.526(16) . ?
C18 C21 1.536(19) . ?
C18 C19 1.539(19) . ?
C18 C20 1.563(18) . ?
C19 H19A 0.9700 . ?
C19 H19B 0.9700 . ?
C19 H19C 0.9700 . ?
C20 H20A 0.9700 . ?
C20 H20B 0.9700 . ?
C20 H20C 0.9700 . ?
C21 H21A 0.9700 . ?
C21 H21B 0.9700 . ?
C21 H21C 0.9700 . ?
C22 C23 1.536(18) . ?
C22 H22A 0.9800 . ?
C22 H22B 0.9800 . ?
C23 C24 1.390(17) . ?
C23 C28 1.391(17) . ?
C24 C25 1.383(19) . ?
C24 H24A 0.9400 . ?
C25 C26 1.391(17) . ?
C25 C29 1.531(18) . ?
C26 C27 1.414(17) . ?
C26 H26A 0.9400 . ?
C27 C28 1.380(18) . ?
C27 C33 1.492(17) . ?
C29 C31 1.469(17) . ?
C29 C30A 1.472(18) . ?
C29 C30 1.504(17) . ?
C29 C32A 1.507(18) . ?
C29 C31A 1.529(18) . ?
C29 C32 1.545(17) . ?
C30 H30A 0.9700 . ?
C30 H30B 0.9700 . ?
C30 H30C 0.9700 . ?
C31 H31A 0.9700 . ?
C31 H31B 0.9700 . ?
C31 H31C 0.9700 . ?
C32 H32A 0.9700 . ?
C32 H32B 0.9700 . ?
C32 H32C 0.9700 . ?
C30A H30D 0.9700 . ?
C30A H30E 0.9700 . ?
C30A H30F 0.9700 . ?
C31A H31D 0.9700 . ?
C31A H31E 0.9700 . ?
C31A H31F 0.9700 . ?
C32A H32D 0.9700 . ?
C32A H32E 0.9700 . ?
C32A H32F 0.9700 . ?
C33 C34 1.544(17) . ?
C33 H33A 0.9800 . ?
C33 H33B 0.9800 . ?
C34 C39 1.383(16) . ?
C34 C35 1.389(17) . ?
C35 C36 1.417(19) . ?
C35 H35A 0.9400 . ?
C36 C37 1.366(18) . ?
C36 C40 1.544(19) . ?
C37 C38 1.383(17) . ?
C37 H37A 0.9400 . ?
C38 C39 1.412(17) . ?
C38 C44 1.548(17) . ?
C40 C43 1.490(18) . ?
C40 C42A 1.503(18) . ?
C40 C41 1.521(18) . ?
C40 C43A 1.532(18) . ?
C40 C42 1.557(19) . ?
C40 C41A 1.566(18) . ?
C41 H41A 0.9700 . ?
C41 H41B 0.9700 . ?
C41 H41C 0.9700 . ?
C42 H42D 0.9700 . ?
C42 H42E 0.9700 . ?
C42 H42F 0.9700 . ?
C43 H43A 0.9700 . ?
C43 H43B 0.9700 . ?
C43 H43C 0.9700 . ?
C41A H41D 0.9700 . ?
C41A H41E 0.9700 . ?
C41A H41F 0.9700 . ?
C42A H42A 0.9700 . ?
C42A H42B 0.9700 . ?
C42A H42C 0.9700 . ?
C43A H43D 0.9700 . ?
C43A H43E 0.9700 . ?
C43A H43F 0.9700 . ?
C44 C45 1.509(17) . ?
C44 H44A 0.9800 . ?
C44 H44B 0.9800 . ?
C45 C50 1.410(18) . ?
C45 C46 1.431(17) . ?
C46 C47 1.389(18) . ?
C46 H46A 0.9400 . ?
C47 C48 1.379(19) . ?
C47 C51 1.537(18) . ?
C48 C49 1.377(17) . ?
C48 H48A 0.9400 . ?
C49 C50 1.423(16) . ?
C49 C55 1.519(17) . ?
C51 C53 1.49(2) . ?
C51 C52 1.50(2) . ?
C51 C54 1.55(2) . ?
C52 H52A 0.9700 . ?
C52 H52B 0.9700 . ?
C52 H52C 0.9700 . ?
C53 H53A 0.9700 . ?
C53 H53B 0.9700 . ?
C53 H53C 0.9700 . ?
C54 H54A 0.9700 . ?
C54 H54B 0.9700 . ?
C54 H54C 0.9700 . ?
C55 H55A 0.9800 . ?
C55 H55B 0.9800 . ?
C56 C61 1.39(2) . ?
C56 C57 1.39(2) . ?
C57 C58 1.32(3) . ?
C57 H57A 0.9400 . ?
C58 C59 1.32(4) . ?
C58 H58A 0.9400 . ?
C59 C60 1.43(4) . ?
C59 H59A 0.9400 . ?
C60 C61 1.37(3) . ?
C60 H60A 0.9400 . ?
C61 H61A 0.9400 . ?
C62 H62A 0.9700 . ?
C62 H62B 0.9700 . ?
C62 H62C 0.9700 . ?
C63 H63A 0.9700 . ?
C63 H63B 0.9700 . ?
C63 H63C 0.9700 . ?
C64 H64A 0.9700 . ?
C64 H64B 0.9700 . ?
C64 H64C 0.9700 . ?
C64A H64D 0.9700 . ?
C64A H64E 0.9700 . ?
C64A H64F 0.9700 . ?
C65 H65A 0.9700 . ?
C65 H65B 0.9700 . ?
C65 H65C 0.9700 . ?
C66 H66A 0.9700 . ?
C66 H66B 0.9700 . ?
C66 H66C 0.9700 . ?
C67 H67A 0.9700 . ?
C67 H67B 0.9700 . ?
C67 H67C 0.9700 . ?
C68 H68A 0.9700 . ?
C68 H68B 0.9700 . ?
C68 H68C 0.9700 . ?

loop_
_geom_torsion_atom_site_label_1
_geom_torsion_atom_site_label_2
_geom_torsion_atom_site_label_3
_geom_torsion_atom_site_label_4
_geom_torsion
_geom_torsion_site_symmetry_1
_geom_torsion_site_symmetry_2
_geom_torsion_site_symmetry_3
_geom_torsion_site_symmetry_4
_geom_torsion_publ_flag
O2 Si1 O1 C1 -97.7(9) . . . . ?
C56 Si1 O1 C1 20.1(11) . . . . ?
C62 Si1 O1 C1 142.5(9) . . . . ?
Si1 O1 C1 C6 62.9(14) . . . . ?
Si1 O1 C1 C2 -117.4(10) . . . . ?
O1 Si1 O2 C17 -6.3(11) . . . . ?
C56 Si1 O2 C17 -126.2(11) . . . . ?
C62 Si1 O2 C17 111.0(11) . . . . ?
C6 C1 C2 C3 -4.2(19) . . . . ?
O1 C1 C2 C3 176.1(10) . . . . ?
C6 C1 C2 C55 176.7(12) . . . . ?
O1 C1 C2 C55 -2.9(18) . . . . ?
O5 Bi1 O3 C28 139.0(8) . . . . ?
O4 Bi1 O3 C28 54.1(8) . . . . ?
O6A Bi1 O3 C28 -158(2) . . . . ?
O7 Bi1 O3 C28 -13.7(9) . . . . ?
O6 Bi1 O3 C28 82(12) . . . . ?
C1 C2 C3 C4 0.8(19) . . . . ?
C55 C2 C3 C4 179.8(12) . . . . ?
O5 Bi1 O4 C39 -14.1(9) . . . . ?
O3 Bi1 O4 C39 77.1(9) . . . . ?
O6A Bi1 O4 C39 -95.0(10) . . . . ?
O7 Bi1 O4 C39 -166.6(10) . . . . ?
O6 Bi1 O4 C39 -101.8(9) . . . . ?
C2 C3 C4 C5 2.1(19) . . . . ?
C2 C3 C4 C7 -177.5(12) . . . . ?
O4 Bi1 O5 C50 -97.0(10) . . . . ?
O3 Bi1 O5 C50 179.5(10) . . . . ?
O6A Bi1 O5 C50 12.3(12) . . . . ?
O7 Bi1 O5 C50 -47.6(12) . . . . ?
O6 Bi1 O5 C50 -2.5(11) . . . . ?
C3 C4 C5 C6 -1.7(19) . . . . ?
C7 C4 C5 C6 177.8(13) . . . . ?
C64 S1 O6 Bi1 -78(3) . . . . ?
C63 S1 O6 Bi1 154.1(12) . . . . ?
O5 Bi1 O6 S1 95.0(13) . . . . ?
O4 Bi1 O6 S1 179.8(12) . . . . ?
O3 Bi1 O6 S1 152(11) . . . . ?
O6A Bi1 O6 S1 24(2) . . . . ?
O7 Bi1 O6 S1 -111.3(13) . . . . ?
C64A S1A O6A Bi1 131(3) . . . . ?
C63 S1A O6A Bi1 -126(3) . . . . ?
O5 Bi1 O6A S1A -69(3) . . . . ?
O4 Bi1 O6A S1A 13(3) . . . . ?
O3 Bi1 O6A S1A -133(3) . . . . ?
O7 Bi1 O6A S1A 80(3) . . . . ?
O6 Bi1 O6A S1A 39(3) . . . . ?
O1 C1 C6 C5 -175.8(11) . . . . ?
C2 C1 C6 C5 4.6(19) . . . . ?
O1 C1 C6 C11 -1.5(19) . . . . ?
C2 C1 C6 C11 178.9(12) . . . . ?
C4 C5 C6 C1 -1.5(19) . . . . ?
C4 C5 C6 C11 -176.0(12) . . . . ?
C66 S2 O7 Bi1 -60.0(15) . . . . ?
C65 S2 O7 Bi1 40.6(16) . . . . ?
O5 Bi1 O7 S2 -46.4(16) . . . . ?
O4 Bi1 O7 S2 6.1(13) . . . . ?
O3 Bi1 O7 S2 80.9(14) . . . . ?
O6A Bi1 O7 S2 -107.5(15) . . . . ?
O6 Bi1 O7 S2 -96.5(14) . . . . ?
C3 C4 C7 C9 51(2) . . . . ?
C5 C4 C7 C9 -129.1(17) . . . . ?
C3 C4 C7 C10 173.8(15) . . . . ?
C5 C4 C7 C10 -6(2) . . . . ?
C3 C4 C7 C8 -67(2) . . . . ?
C5 C4 C7 C8 113.0(18) . . . . ?
C1 C6 C11 C12 47.9(17) . . . . ?
C5 C6 C11 C12 -137.9(12) . . . . ?
C6 C11 C12 C13 91.8(14) . . . . ?
C6 C11 C12 C17 -93.3(14) . . . . ?
C17 C12 C13 C14 -1.3(18) . . . . ?
C11 C12 C13 C14 173.7(11) . . . . ?
C12 C13 C14 C15 2.9(18) . . . . ?
C12 C13 C14 C18 -174.7(12) . . . . ?
C13 C14 C15 C16 -2.2(19) . . . . ?
C18 C14 C15 C16 175.4(12) . . . . ?
C14 C15 C16 C17 -0.2(19) . . . . ?
C14 C15 C16 C22 -179.0(11) . . . . ?
Si1 O2 C17 C16 -115.8(11) . . . . ?
Si1 O2 C17 C12 66.6(14) . . . . ?
C15 C16 C17 O2 -175.7(11) . . . . ?
C22 C16 C17 O2 3.1(17) . . . . ?
C15 C16 C17 C12 1.9(18) . . . . ?
C22 C16 C17 C12 -179.3(11) . . . . ?
C13 C12 C17 O2 176.4(11) . . . . ?
C11 C12 C17 O2 1.6(17) . . . . ?
C13 C12 C17 C16 -1.2(18) . . . . ?
C11 C12 C17 C16 -176.1(11) . . . . ?
C15 C14 C18 C21 6.6(18) . . . . ?
C13 C14 C18 C21 -175.8(12) . . . . ?
C15 C14 C18 C19 126.9(13) . . . . ?
C13 C14 C18 C19 -55.5(16) . . . . ?
C15 C14 C18 C20 -116.2(14) . . . . ?
C13 C14 C18 C20 61.4(15) . . . . ?
C17 C16 C22 C23 125.0(13) . . . . ?
C15 C16 C22 C23 -56.2(16) . . . . ?
C16 C22 C23 C24 118.0(14) . . . . ?
C16 C22 C23 C28 -69.4(16) . . . . ?
C28 C23 C24 C25 -4(2) . . . . ?
C22 C23 C24 C25 168.5(13) . . . . ?
C23 C24 C25 C26 -1(2) . . . . ?
C23 C24 C25 C29 -178.2(13) . . . . ?
C24 C25 C26 C27 1(2) . . . . ?
C29 C25 C26 C27 178.9(12) . . . . ?
C25 C26 C27 C28 3(2) . . . . ?
C25 C26 C27 C33 -167.3(12) . . . . ?
C26 C27 C28 O3 179.7(11) . . . . ?
C33 C27 C28 O3 -10.2(19) . . . . ?
C26 C27 C28 C23 -8(2) . . . . ?
C33 C27 C28 C23 161.9(12) . . . . ?
Bi1 O3 C28 C27 -93.5(12) . . . . ?
Bi1 O3 C28 C23 94.1(12) . . . . ?
C24 C23 C28 C27 9(2) . . . . ?
C22 C23 C28 C27 -164.0(12) . . . . ?
C24 C23 C28 O3 -179.0(11) . . . . ?
C22 C23 C28 O3 8.2(18) . . . . ?
C24 C25 C29 C31 -126.3(18) . . . . ?
C26 C25 C29 C31 56(2) . . . . ?
C24 C25 C29 C30A 51(2) . . . . ?
C26 C25 C29 C30A -126.7(18) . . . . ?
C24 C25 C29 C30 6(2) . . . . ?
C26 C25 C29 C30 -171.8(15) . . . . ?
C24 C25 C29 C32A 179.0(18) . . . . ?
C26 C25 C29 C32A 2(2) . . . . ?
C24 C25 C29 C31A -67.6(19) . . . . ?
C26 C25 C29 C31A 115.0(18) . . . . ?
C24 C25 C29 C32 116.8(17) . . . . ?
C26 C25 C29 C32 -60.5(17) . . . . ?
C28 C27 C33 C34 85.9(18) . . . . ?
C26 C27 C33 C34 -104.1(16) . . . . ?
C27 C33 C34 C39 -31(2) . . . . ?
C27 C33 C34 C35 156.6(13) . . . . ?
C39 C34 C35 C36 -3(2) . . . . ?
C33 C34 C35 C36 169.1(13) . . . . ?
C34 C35 C36 C37 -4(2) . . . . ?
C34 C35 C36 C40 175.7(13) . . . . ?
C35 C36 C37 C38 4(2) . . . . ?
C40 C36 C37 C38 -174.8(13) . . . . ?
C36 C37 C38 C39 1(2) . . . . ?
C36 C37 C38 C44 -176.9(13) . . . . ?
Bi1 O4 C39 C34 -100.5(11) . . . . ?
Bi1 O4 C39 C38 81.0(13) . . . . ?
C35 C34 C39 O4 -169.3(11) . . . . ?
C33 C34 C39 O4 18.8(18) . . . . ?
C35 C34 C39 C38 9.2(18) . . . . ?
C33 C34 C39 C38 -162.7(12) . . . . ?
C37 C38 C39 O4 170.0(11) . . . . ?
C44 C38 C39 O4 -11.6(18) . . . . ?
C37 C38 C39 C34 -8.4(19) . . . . ?
C44 C38 C39 C34 169.9(11) . . . . ?
C37 C36 C40 C43 -66(2) . . . . ?
C35 C36 C40 C43 115.2(18) . . . . ?
C37 C36 C40 C42A 109.0(19) . . . . ?
C35 C36 C40 C42A -70(2) . . . . ?
C37 C36 C40 C41 164.2(17) . . . . ?
C35 C36 C40 C41 -15(2) . . . . ?
C37 C36 C40 C43A -18(2) . . . . ?
C35 C36 C40 C43A 163.2(16) . . . . ?
C37 C36 C40 C42 50.8(19) . . . . ?
C35 C36 C40 C42 -128.4(18) . . . . ?
C37 C36 C40 C41A -131.5(17) . . . . ?
C35 C36 C40 C41A 49.3(19) . . . . ?
C37 C38 C44 C45 78.5(15) . . . . ?
C39 C38 C44 C45 -99.9(13) . . . . ?
C38 C44 C45 C50 58.6(16) . . . . ?
C38 C44 C45 C46 -125.8(12) . . . . ?
C50 C45 C46 C47 -2.7(19) . . . . ?
C44 C45 C46 C47 -178.6(12) . . . . ?
C45 C46 C47 C48 0(2) . . . . ?
C45 C46 C47 C51 176.2(14) . . . . ?
C46 C47 C48 C49 1(2) . . . . ?
C51 C47 C48 C49 -174.8(14) . . . . ?
C47 C48 C49 C50 0.0(19) . . . . ?
C47 C48 C49 C55 177.6(12) . . . . ?
Bi1 O5 C50 C45 68.8(14) . . . . ?
Bi1 O5 C50 C49 -115.4(11) . . . . ?
C46 C45 C50 O5 179.4(10) . . . . ?
C44 C45 C50 O5 -4.8(18) . . . . ?
C46 C45 C50 C49 3.7(17) . . . . ?
C44 C45 C50 C49 179.5(11) . . . . ?
C48 C49 C50 O5 -178.3(11) . . . . ?
C55 C49 C50 O5 4.0(16) . . . . ?
C48 C49 C50 C45 -2.5(17) . . . . ?
C55 C49 C50 C45 179.8(10) . . . . ?
C48 C47 C51 C53 -60(2) . . . . ?
C46 C47 C51 C53 124.0(16) . . . . ?
C48 C47 C51 C52 177.4(15) . . . . ?
C46 C47 C51 C52 2(2) . . . . ?
C48 C47 C51 C54 57(2) . . . . ?
C46 C47 C51 C54 -118.7(16) . . . . ?
C1 C2 C55 C49 -105.8(14) . . . . ?
C3 C2 C55 C49 75.2(15) . . . . ?
C48 C49 C55 C2 -86.4(14) . . . . ?
C50 C49 C55 C2 91.2(13) . . . . ?
O2 Si1 C56 C61 -9.2(16) . . . . ?
O1 Si1 C56 C61 -124.2(14) . . . . ?
C62 Si1 C56 C61 114.6(15) . . . . ?
O2 Si1 C56 C57 173.3(14) . . . . ?
O1 Si1 C56 C57 58.3(16) . . . . ?
C62 Si1 C56 C57 -63.0(17) . . . . ?
C61 C56 C57 C58 -1(3) . . . . ?
Si1 C56 C57 C58 177(2) . . . . ?
C56 C57 C58 C59 0(5) . . . . ?
C57 C58 C59 C60 1(6) . . . . ?
C58 C59 C60 C61 0(6) . . . . ?
C59 C60 C61 C56 -1(4) . . . . ?
C57 C56 C61 C60 2(3) . . . . ?
Si1 C56 C61 C60 -176.0(19) . . . . ?
C64 S1 C63 S1A -77(2) . . . . ?
O6 S1 C63 S1A 53.5(10) . . . . ?
O6A S1A C63 S1 -31.5(13) . . . . ?
C64A S1A C63 S1 68.9(15) . . . . ?
